data_1504299
loop_
_publ_author_name
'Patriciu, Oana-Irina'
'F\^inaru, Adriana-Luminita'
'Massip, St\'ephane'
'Leger, Jean-Michel'
'Jarry, Christian'
'Guillaumet, G\'erald'

_publ_section_title
;
 Smiles rearrangement as a tool for the preparation of
 dihydrodipyridopyrazines.
;
_journal_issue 23
_journal_name_full 'Organic letters'
_journal_page_first 5502
_journal_page_last 5505
_journal_paper_doi 10.1021/ol902369v
_journal_volume 11
_journal_year 2009
_chemical_formula_sum 'C10 H7 Br N4 O2'
_chemical_formula_weight 295.11
_chemical_name_systematic
; 
 ? 
;
_space_group_IT_number 33
_symmetry_cell_setting orthorhombic
_symmetry_space_group_name_Hall 'P 2c -2n'
_symmetry_space_group_name_H-M 'P n a 21'
_atom_sites_solution_hydrogens geom
_atom_sites_solution_primary direct
_atom_sites_solution_secondary difmap
_audit_creation_method SHELXL-97
_cell_angle_alpha 90.00
_cell_angle_beta 90.00
_cell_angle_gamma 90.00
_cell_formula_units_Z 4
_cell_length_a 10.595(2)
_cell_length_b 7.426(3)
_cell_length_c 13.938(2)
_cell_measurement_reflns_used 25
_cell_measurement_temperature 293(2)
_cell_measurement_theta_max 35.0
_cell_measurement_theta_min 25.0
_cell_volume 1096.6(5)
_computing_structure_refinement 'SHELXL-97 (Sheldrick, 1997)'
_computing_structure_solution 'SHELXS-97 (Sheldrick, 1990)'
_diffrn_ambient_temperature 293(2)
_diffrn_measured_fraction_theta_full 1.000
_diffrn_measured_fraction_theta_max 1.000
_diffrn_measurement_device_type 'Enraf Nonius cad-4 diffractometer'
_diffrn_measurement_method \W-2\Scan
_diffrn_radiation_monochromator graphite
_diffrn_radiation_source 'fine-focus sealed tube'
_diffrn_radiation_type CuK\a
_diffrn_radiation_wavelength 1.54180
_diffrn_reflns_av_R_equivalents 0.0000
_diffrn_reflns_av_sigmaI/netI 0.0093
_diffrn_reflns_limit_h_max 12
_diffrn_reflns_limit_h_min 0
_diffrn_reflns_limit_k_max 8
_diffrn_reflns_limit_k_min 0
_diffrn_reflns_limit_l_max 16
_diffrn_reflns_limit_l_min 0
_diffrn_reflns_number 978
_diffrn_reflns_theta_full 64.97
_diffrn_reflns_theta_max 64.97
_diffrn_reflns_theta_min 6.35
_diffrn_standards_interval_time 90
_diffrn_standards_number 2
_exptl_absorpt_coefficient_mu 5.108
_exptl_absorpt_correction_T_max 0.6291
_exptl_absorpt_correction_T_min 0.5146
_exptl_absorpt_correction_type psi-scan
_exptl_absorpt_process_details '(North et al., 1968)'
_exptl_crystal_density_diffrn 1.787
_exptl_crystal_density_method 'not measured'
_exptl_crystal_F_000 584
_exptl_crystal_size_max 0.15
_exptl_crystal_size_mid 0.15
_exptl_crystal_size_min 0.10
_refine_diff_density_max 0.557
_refine_diff_density_min -0.789
_refine_diff_density_rms 0.173
_refine_ls_extinction_coef 0.0139(11)
_refine_ls_extinction_expression Fc^*^=kFc[1+0.001xFc^2^\l^3^/sin(2\q)]^-1/4^
_refine_ls_extinction_method SHELXL
_refine_ls_goodness_of_fit_ref 0.999
_refine_ls_hydrogen_treatment constr
_refine_ls_matrix_type full
_refine_ls_number_parameters 155
_refine_ls_number_reflns 978
_refine_ls_number_restraints 1
_refine_ls_restrained_S_all 0.998
_refine_ls_R_factor_all 0.0385
_refine_ls_R_factor_gt 0.0376
_refine_ls_shift/su_max 0.000
_refine_ls_shift/su_mean 0.000
_refine_ls_structure_factor_coef Fsqd
_refine_ls_weighting_details 'calc w=1/[\s^2^(Fo^2^)+(0.0870P)^2^+0.3542P] where P=(Fo^2^+2Fc^2^)/3'
_refine_ls_weighting_scheme calc
_refine_ls_wR_factor_gt 0.0951
_refine_ls_wR_factor_ref 0.0963
_reflns_number_gt 944
_reflns_number_total 978
_reflns_threshold_expression >2sigma(I)
_cod_data_source_file ol902369v_si_001.cif
_cod_data_source_block po119
_cod_original_sg_symbol_H-M pna21
_cod_database_code 1504299

loop_
_symmetry_equiv_pos_as_xyz
'x, y, z'
'-x+1/2, y+1/2, z+1/2'
'x+1/2, -y+1/2, z'
'-x, -y, z+1/2'

loop_
_atom_site_label
_atom_site_type_symbol
_atom_site_fract_x
_atom_site_fract_y
_atom_site_fract_z
_atom_site_U_iso_or_equiv
_atom_site_adp_type
_atom_site_occupancy
_atom_site_symmetry_multiplicity
_atom_site_calc_flag
_atom_site_refinement_flags
Br1 Br 0.58601(5) 0.03469(8) 0.27531(3) 0.0550(3) Uani 1 1 d .
C2 C 0.5997(5) -0.0362(7) 0.1493(5) 0.0395(13) Uani 1 1 d .
C3 C 0.7179(5) -0.0778(8) 0.1104(5) 0.0500(14) Uani 1 1 d .
H3 H 0.7904 -0.0680 0.1476 0.060 Uiso 1 1 calc R
C4 C 0.7257(5) -0.1335(8) 0.0162(5) 0.0522(14) Uani 1 1 d .
H4 H 0.8034 -0.1562 -0.0124 0.063 Uiso 1 1 calc R
C5 C 0.6154(5) -0.1544(8) -0.0342(4) 0.0481(12) Uani 1 1 d .
H5 H 0.6209 -0.1963 -0.0970 0.058 Uiso 1 1 calc R
N6 N 0.5007(4) -0.1188(5) 0.0007(3) 0.0422(9) Uani 1 1 d .
C7 C 0.4935(4) -0.0566(6) 0.0893(4) 0.0364(11) Uani 1 1 d .
N8 N 0.3747(5) -0.0152(6) 0.1284(3) 0.0401(9) Uani 1 1 d .
H8 H 0.3662 -0.0306 0.1892 0.048 Uiso 1 1 calc R
C9 C 0.2706(4) 0.0472(6) 0.0798(4) 0.0323(10) Uani 1 1 d .
N10 N 0.2876(4) 0.1090(6) -0.0084(3) 0.0401(10) Uani 1 1 d .
C11 C 0.1870(4) 0.1637(7) -0.0587(4) 0.0437(11) Uani 1 1 d .
H11 H 0.2008 0.2053 -0.1208 0.052 Uiso 1 1 calc R
C12 C 0.0648(4) 0.1629(7) -0.0256(4) 0.0405(11) Uani 1 1 d .
H12 H -0.0018 0.1997 -0.0643 0.049 Uiso 1 1 calc R
C13 C 0.0452(4) 0.1060(6) 0.0663(4) 0.0367(10) Uani 1 1 d .
H13 H -0.0355 0.1071 0.0927 0.044 Uiso 1 1 calc R
C14 C 0.1489(5) 0.0458(5) 0.1205(4) 0.0322(10) Uani 1 1 d .
N15 N 0.1228(5) -0.0142(6) 0.2174(4) 0.0426(10) Uani 1 1 d .
O16 O 0.0125(4) -0.0452(7) 0.2399(4) 0.0687(15) Uani 1 1 d .
O17 O 0.2119(4) -0.0362(6) 0.2720(4) 0.0612(11) Uani 1 1 d .

loop_
_atom_site_aniso_label
_atom_site_aniso_U_11
_atom_site_aniso_U_22
_atom_site_aniso_U_33
_atom_site_aniso_U_23
_atom_site_aniso_U_13
_atom_site_aniso_U_12
Br1 0.0484(4) 0.0737(5) 0.0429(4) 0.0023(4) -0.0135(3) 0.0023(2)
C2 0.034(3) 0.042(3) 0.043(3) 0.010(2) -0.003(2) -0.0008(16)
C3 0.021(2) 0.060(3) 0.069(4) 0.021(3) -0.008(2) 0.003(2)
C4 0.029(2) 0.066(3) 0.061(4) 0.017(3) 0.010(2) 0.013(2)
C5 0.040(2) 0.051(3) 0.053(3) 0.006(2) 0.007(2) 0.010(2)
N6 0.037(2) 0.048(2) 0.042(2) -0.0004(19) 0.0012(17) 0.0063(17)
C7 0.022(2) 0.039(2) 0.048(3) 0.0117(19) -0.005(2) -0.0006(16)
N8 0.0256(18) 0.062(2) 0.032(2) 0.003(2) -0.002(2) 0.0052(17)
C9 0.024(2) 0.038(2) 0.035(2) -0.0024(17) -0.002(2) 0.0026(15)
N10 0.0325(19) 0.046(2) 0.041(2) 0.013(2) 0.0086(18) 0.0034(17)
C11 0.042(2) 0.054(3) 0.035(2) 0.015(2) 0.006(2) 0.012(2)
C12 0.038(2) 0.049(3) 0.034(2) 0.004(2) -0.0057(18) 0.0092(19)
C13 0.0245(19) 0.042(2) 0.044(3) -0.001(2) 0.002(2) 0.0066(19)
C14 0.032(2) 0.039(2) 0.025(2) 0.0034(17) 0.006(2) 0.0010(16)
N15 0.040(2) 0.053(2) 0.035(3) 0.0045(19) 0.011(2) 0.0052(19)
O16 0.044(2) 0.105(4) 0.057(3) 0.027(2) 0.018(2) -0.002(2)
O17 0.052(2) 0.100(3) 0.0319(19) 0.015(3) -0.007(3) 0.0117(18)

loop_
_atom_type_symbol
_atom_type_description
_atom_type_scat_dispersion_real
_atom_type_scat_dispersion_imag
_atom_type_scat_source
C C 0.0181 0.0091 'International Tables Vol C Tables 4.2.6.8 and 6.1.1.4'
H H 0.0000 0.0000 'International Tables Vol C Tables 4.2.6.8 and 6.1.1.4'
N N 0.0311 0.0180 'International Tables Vol C Tables 4.2.6.8 and 6.1.1.4'
O O 0.0492 0.0322 'International Tables Vol C Tables 4.2.6.8 and 6.1.1.4'
Br Br -0.6763 1.2805 'International Tables Vol C Tables 4.2.6.8 and 6.1.1.4'

loop_
_geom_angle_atom_site_label_1
_geom_angle_atom_site_label_2
_geom_angle_atom_site_label_3
_geom_angle
C3 C2 C7 117.5(6)
C3 C2 Br1 120.3(5)
C7 C2 Br1 122.2(4)
C4 C3 C2 119.2(5)
C5 C4 C3 118.1(5)
N6 C5 C4 124.4(6)
C7 N6 C5 117.6(5)
N6 C7 N8 119.4(5)
N6 C7 C2 123.0(5)
N8 C7 C2 117.5(5)
C9 N8 C7 127.0(5)
N10 C9 N8 117.7(5)
N10 C9 C14 120.1(4)
N8 C9 C14 122.3(5)
C9 N10 C11 118.8(4)
N10 C11 C12 124.9(4)
C13 C12 C11 117.4(4)
C12 C13 C14 118.9(4)
C13 C14 C9 119.8(4)
C13 C14 N15 116.7(4)
C9 C14 N15 123.5(4)
O17 N15 O16 123.3(5)
O17 N15 C14 118.2(5)
O16 N15 C14 118.4(5)

loop_
_geom_bond_atom_site_label_1
_geom_bond_atom_site_label_2
_geom_bond_distance
Br1 C2 1.840(7)
C2 C3 1.399(8)
C2 C7 1.410(8)
C3 C4 1.379(10)
C4 C5 1.372(8)
C5 N6 1.336(7)
N6 C7 1.321(8)
C7 N8 1.405(7)
N8 C9 1.375(7)
C9 N10 1.325(7)
C9 C14 1.409(6)
N10 C11 1.339(6)
C11 C12 1.375(6)
C12 C13 1.365(7)
C13 C14 1.406(7)
C14 N15 1.449(7)
N15 O17 1.223(7)
N15 O16 1.231(7)

loop_
_geom_torsion_atom_site_label_1
_geom_torsion_atom_site_label_2
_geom_torsion_atom_site_label_3
_geom_torsion_atom_site_label_4
_geom_torsion
C7 C2 C3 C4 0.9(8)
Br1 C2 C3 C4 178.9(4)
C2 C3 C4 C5 -3.2(8)
C3 C4 C5 N6 2.3(9)
C4 C5 N6 C7 1.1(8)
C5 N6 C7 N8 179.2(4)
C5 N6 C7 C2 -3.6(7)
C3 C2 C7 N6 2.6(7)
Br1 C2 C7 N6 -175.4(3)
C3 C2 C7 N8 179.9(4)
Br1 C2 C7 N8 1.9(6)
N6 C7 N8 C9 -31.9(7)
C2 C7 N8 C9 150.8(5)
C7 N8 C9 N10 -14.3(7)
C7 N8 C9 C14 165.2(5)
N8 C9 N10 C11 177.3(4)
C14 C9 N10 C11 -2.3(7)
C9 N10 C11 C12 0.7(8)
N10 C11 C12 C13 1.6(8)
C11 C12 C13 C14 -2.2(7)
C12 C13 C14 C9 0.8(7)
C12 C13 C14 N15 -179.6(5)
N10 C9 C14 C13 1.6(6)
N8 C9 C14 C13 -178.0(4)
N10 C9 C14 N15 -178.0(4)
N8 C9 C14 N15 2.5(7)
C13 C14 N15 O17 -167.0(5)
C9 C14 N15 O17 12.6(7)
C13 C14 N15 O16 15.1(7)
C9 C14 N15 O16 -165.4(5)
